data_8106130
loop_
_publ_author_name
'Zhang, Mei'
'Lou, Benyong'
'Huang, Xiaodong'
'Huang, Yali'

_publ_section_title
;
 Crystal structure of
 9,10-dimethoxy-5,6-dihydro-[1,3]dioxolo[4,5-g]isoquinolino[3,2-a]isoquinolin-7-ium
 chloride --- 4-hydroxy-3-methoxybenzoic acid --- water (2/1/5),
 C48H54N2Cl2O17
;
_journal_issue 2
_journal_name_full 'Zeitschrift f\"ur Kristallographie - New Crystal Structures'
_journal_page_first 291
_journal_page_last 293
_journal_paper_doi 10.1515/ncrs-2017-0293
_journal_volume 233
_journal_year 2018
_chemical_formula_moiety '2(C20 H18 N O4), 2(C4 H4 O2), 2(Cl), 5(H2 O)'
_chemical_formula_sum 'C48 H54 Cl2 N2 O17'
_chemical_formula_weight 1001.83
_space_group_IT_number 62
_space_group_name_Hall '-P 2ac 2n'
_space_group_name_H-M_alt 'P n m a'
_symmetry_cell_setting orthorhombic
_symmetry_space_group_name_Hall '-P 2ac 2n'
_symmetry_space_group_name_H-M 'P n m a'
_atom_sites_solution_hydrogens geom
_atom_sites_solution_primary direct
_atom_sites_solution_secondary difmap
_cell_angle_alpha 90.00
_cell_angle_beta 90.00
_cell_angle_gamma 90.00
_cell_formula_units_Z 4
_cell_length_a 28.3651(8)
_cell_length_b 22.8464(6)
_cell_length_c 7.1341(2)
_cell_measurement_reflns_used 5430
_cell_measurement_temperature 100(2)
_cell_measurement_theta_max 73.1720
_cell_measurement_theta_min 6.242
_cell_volume 4623.2(2)
_computing_cell_refinement 'CrysAlisPro 1.171.38.43f (Rigaku OD, 2015)'
_computing_data_collection 'CrysAlisPro 1.171.38.43f (Rigaku OD, 2015)'
_computing_data_reduction 'CrysAlisPro 1.171.38.43f (Rigaku OD, 2015)'
_computing_molecular_graphics 'X-Seed (Barbour, 2001)'
_computing_publication_material 'SHELXL (Sheldrick, 2015)'
_computing_structure_refinement 'SHELXL (Sheldrick, 2015)'
_computing_structure_solution 'SHELXL (Sheldrick, 2015)'
_diffrn_ambient_temperature 100(2)
_diffrn_detector_area_resol_mean 5.2684
_diffrn_measured_fraction_theta_full 0.975
_diffrn_measured_fraction_theta_max 0.975
_diffrn_measurement_device_type 'SuperNova, Dual, Cu at zero, AtlasS2'
_diffrn_measurement_method '\w scans'
_diffrn_radiation_monochromator graphite
_diffrn_radiation_source 'fine-focus sealed tube'
_diffrn_radiation_type CuK\a
_diffrn_radiation_wavelength 1.54178
_diffrn_reflns_av_R_equivalents 0.0261
_diffrn_reflns_av_sigmaI/netI 0.0290
_diffrn_reflns_limit_h_max 34
_diffrn_reflns_limit_h_min -30
_diffrn_reflns_limit_k_max 20
_diffrn_reflns_limit_k_min -28
_diffrn_reflns_limit_l_max 5
_diffrn_reflns_limit_l_min -8
_diffrn_reflns_number 12116
_diffrn_reflns_theta_full 73.95
_diffrn_reflns_theta_max 73.95
_diffrn_reflns_theta_min 3.67
_exptl_absorpt_coefficient_mu 1.933
_exptl_absorpt_correction_T_max 1.0000
_exptl_absorpt_correction_T_min 0.88247
_exptl_absorpt_correction_type multi-scan
_exptl_absorpt_process_details
; 
 CrysAlisPro 1.171.38.43f (Rigaku Oxford Diffraction, 2015)
Empirical absorption correction using spherical harmonics,
 implemented in SCALE3 ABSPACK scaling algorithm. 
;
_exptl_crystal_colour yellow
_exptl_crystal_density_diffrn 1.439
_exptl_crystal_density_method 'not measured'
_exptl_crystal_description prism
_exptl_crystal_F_000 2104
_exptl_crystal_size_max 0.15
_exptl_crystal_size_mid 0.15
_exptl_crystal_size_min 0.10
_refine_diff_density_max 0.831
_refine_diff_density_min -0.554
_refine_diff_density_rms 0.056
_refine_ls_extinction_method none
_refine_ls_goodness_of_fit_ref 1.038
_refine_ls_hydrogen_treatment mixed
_refine_ls_matrix_type full
_refine_ls_number_parameters 336
_refine_ls_number_reflns 4695
_refine_ls_number_restraints 0
_refine_ls_restrained_S_all 1.038
_refine_ls_R_factor_all 0.0485
_refine_ls_R_factor_gt 0.0437
_refine_ls_shift/su_max 0.001
_refine_ls_shift/su_mean 0.000
_refine_ls_structure_factor_coef Fsqd
_refine_ls_weighting_details 'calc w=1/[\s^2^(Fo^2^)+(0.0700P)^2^+1.8896P] where P=(Fo^2^+2Fc^2^)/3'
_refine_ls_weighting_scheme calc
_refine_ls_wR_factor_gt 0.1179
_refine_ls_wR_factor_ref 0.1225
_reflns_number_gt 4189
_reflns_number_total 4695
_reflns_threshold_expression >2sigma(I)
_cod_data_source_file suppl_ncrs-2017-0293_suppl.cif
_cod_data_source_block lou
_cod_original_sg_symbol_Hall -P2c2n
_cod_original_sg_symbol_H-M Pnma
_cod_database_code 8106130

loop_
_symmetry_equiv_pos_as_xyz
'x, y, z'
'-x+1/2, -y, z+1/2'
'x+1/2, -y+1/2, -z+1/2'
'-x, y+1/2, -z'
'-x, -y, -z'
'x-1/2, y, -z-1/2'
'-x-1/2, y-1/2, z-1/2'
'x, -y-1/2, z'

loop_
_atom_site_label
_atom_site_type_symbol
_atom_site_fract_x
_atom_site_fract_y
_atom_site_fract_z
_atom_site_U_iso_or_equiv
_atom_site_adp_type
_atom_site_occupancy
_atom_site_symmetry_multiplicity
_atom_site_calc_flag
_atom_site_refinement_flags
_atom_site_disorder_assembly
_atom_site_disorder_group
Cl1 Cl 0.439449(16) 0.360804(18) 0.89645(6) 0.03139(13) Uani 1 1 d . . .
O1 O 0.09438(7) 0.2500 0.8930(2) 0.0315(4) Uani 1 2 d S . .
O2 O 0.05317(7) 0.2500 0.6249(3) 0.0426(5) Uani 1 2 d S . .
O3 O 0.25596(7) 0.2500 0.2749(3) 0.0436(5) Uani 1 2 d S . .
O4 O 0.26525(7) 0.2500 0.6487(2) 0.0367(4) Uani 1 2 d S . .
O5 O 0.33676(5) 0.49070(6) 0.6413(2) 0.0357(3) Uani 1 1 d . . .
O6 O 0.31666(5) 0.58729(6) 0.5784(2) 0.0368(3) Uani 1 1 d . . .
O7 O 0.68197(4) 0.55437(6) 0.79299(17) 0.0295(3) Uani 1 1 d . . .
O8 O 0.71289(5) 0.45147(6) 0.92508(19) 0.0328(3) Uani 1 1 d . . .
O9 O 0.41448(11) 0.2500 1.1436(3) 0.0609(7) Uani 1 2 d S . .
O12 O 0.34335(8) 0.2500 0.3979(3) 0.0647(8) Uani 1 2 d S . .
O11 O 0.35582(6) 0.35519(8) 0.5939(3) 0.0541(4) Uani 1 1 d . . .
O10 O 0.47481(7) 0.2500 0.6855(2) 0.0318(4) Uani 1 2 d S . .
N1 N 0.54008(5) 0.58017(6) 0.68287(18) 0.0233(3) Uani 1 1 d . . .
C1 C 0.09285(10) 0.2500 0.7222(3) 0.0292(5) Uani 1 2 d S . .
C2 C 0.13563(10) 0.2500 0.6024(3) 0.0286(5) Uani 1 2 d S . .
C3 C 0.17990(10) 0.2500 0.6893(3) 0.0281(5) Uani 1 2 d S . .
H3 H 0.1821 0.2500 0.8221 0.034 Uiso 1 2 calc SR . .
C4 C 0.22037(10) 0.2500 0.5819(3) 0.0286(5) Uani 1 2 d S . .
C5 C 0.13234(10) 0.2500 0.4079(3) 0.0328(6) Uani 1 2 d S . .
H5 H 0.1024 0.2500 0.3486 0.039 Uiso 1 2 calc SR . .
C6 C 0.17342(11) 0.2500 0.3006(3) 0.0360(6) Uani 1 2 d S . .
H6 H 0.1712 0.2500 0.1677 0.043 Uiso 1 2 calc SR . .
C7 C 0.21707(10) 0.2500 0.3838(3) 0.0322(6) Uani 1 2 d S . .
C8 C 0.27111(11) 0.2500 0.8489(4) 0.0395(7) Uani 1 2 d S . .
H8A H 0.3048 0.2500 0.8794 0.059 Uiso 1 2 calc SR . .
H8B H 0.2563 0.2150 0.9019 0.059 Uiso 0.50 1 calc PR . .
H8C H 0.2563 0.2850 0.9019 0.059 Uiso 0.50 1 calc PR . .
C9 C 0.29843(7) 0.52899(9) 0.5905(3) 0.0336(4) Uani 1 1 d . . .
H9A H 0.2850 0.5170 0.4684 0.040 Uiso 1 1 calc R . .
H9B H 0.2732 0.5271 0.6863 0.040 Uiso 1 1 calc R . .
C10 C 0.36409(6) 0.58293(9) 0.6112(2) 0.0278(4) Uani 1 1 d . . .
C11 C 0.37625(6) 0.52546(8) 0.6487(2) 0.0267(4) Uani 1 1 d . . .
C12 C 0.42157(6) 0.50855(8) 0.6833(2) 0.0248(3) Uani 1 1 d . . .
H12 H 0.4295 0.4688 0.7061 0.030 Uiso 1 1 calc R . .
C13 C 0.39671(6) 0.62703(8) 0.6124(2) 0.0274(4) Uani 1 1 d . . .
H13 H 0.3880 0.6664 0.5871 0.033 Uiso 1 1 calc R . .
C14 C 0.44345(6) 0.61163(8) 0.6524(2) 0.0249(3) Uani 1 1 d . . .
C15 C 0.45624(6) 0.55318(7) 0.6836(2) 0.0228(3) Uani 1 1 d . . .
C16 C 0.48061(6) 0.65846(8) 0.6695(2) 0.0274(4) Uani 1 1 d . . .
H16A H 0.4706 0.6938 0.6000 0.033 Uiso 1 1 calc R . .
H16B H 0.4848 0.6692 0.8029 0.033 Uiso 1 1 calc R . .
C17 C 0.52651(6) 0.63618(8) 0.5910(2) 0.0271(4) Uani 1 1 d . . .
H17A H 0.5233 0.6300 0.4543 0.033 Uiso 1 1 calc R . .
H17B H 0.5515 0.6657 0.6117 0.033 Uiso 1 1 calc R . .
C18 C 0.50580(6) 0.53834(7) 0.7213(2) 0.0224(3) Uani 1 1 d . . .
C19 C 0.52081(6) 0.48505(7) 0.7891(2) 0.0225(3) Uani 1 1 d . . .
H19 H 0.4981 0.4555 0.8144 0.027 Uiso 1 1 calc R . .
C20 C 0.58546(6) 0.57152(8) 0.7190(2) 0.0256(3) Uani 1 1 d . . .
H20 H 0.6073 0.6021 0.6943 0.031 Uiso 1 1 calc R . .
C21 C 0.60194(6) 0.51862(7) 0.7925(2) 0.0230(3) Uani 1 1 d . . .
C22 C 0.56892(6) 0.47297(7) 0.8223(2) 0.0231(3) Uani 1 1 d . . .
C23 C 0.58575(6) 0.41801(8) 0.8835(2) 0.0251(3) Uani 1 1 d . . .
H23 H 0.5643 0.3866 0.9024 0.030 Uiso 1 1 calc R . .
C24 C 0.63308(7) 0.40988(8) 0.9157(2) 0.0267(4) Uani 1 1 d . . .
H24 H 0.6440 0.3726 0.9550 0.032 Uiso 1 1 calc R . .
C25 C 0.66587(6) 0.45612(8) 0.8913(2) 0.0259(3) Uani 1 1 d . . .
C26 C 0.65048(6) 0.51018(8) 0.8295(2) 0.0245(3) Uani 1 1 d . . .
C27 C 0.68877(7) 0.59418(9) 0.9471(3) 0.0378(4) Uani 1 1 d . . .
H27A H 0.6585 0.6118 0.9816 0.057 Uiso 1 1 calc R . .
H27B H 0.7109 0.6251 0.9099 0.057 Uiso 1 1 calc R . .
H27C H 0.7016 0.5728 1.0548 0.057 Uiso 1 1 calc R . .
C28 C 0.73217(7) 0.39435(9) 0.9578(3) 0.0404(5) Uani 1 1 d . . .
H28A H 0.7189 0.3782 1.0737 0.061 Uiso 1 1 calc R . .
H28B H 0.7665 0.3972 0.9695 0.061 Uiso 1 1 calc R . .
H28C H 0.7242 0.3686 0.8525 0.061 Uiso 1 1 calc R . .
H10 H 0.4615 0.2811 0.7454 0.048 Uiso 1 1 d R . .
H9 H 0.4150 0.2785 1.0632 0.048 Uiso 1 1 d R . .
H11B H 0.3793 0.3526 0.6778 0.048 Uiso 1 1 d R . .
H3A H 0.2841 0.2500 0.3190 0.048 Uiso 1 2 d SR . .
H2 H 0.0302 0.2500 0.6986 0.048 Uiso 1 2 d SR . .
H12B H 0.3547 0.2792 0.4694 0.048 Uiso 0.50 1 d PR . .
H12A H 0.3629 0.2500 0.2979 0.048 Uiso 1 2 d SR . .
H11A H 0.3502 0.3931 0.6122 0.048 Uiso 1 1 d R . .

loop_
_atom_site_aniso_label
_atom_site_aniso_U_11
_atom_site_aniso_U_22
_atom_site_aniso_U_33
_atom_site_aniso_U_23
_atom_site_aniso_U_13
_atom_site_aniso_U_12
Cl1 0.0428(3) 0.0274(2) 0.0240(2) -0.00183(15) 0.00386(16) -0.00054(17)
O1 0.0414(10) 0.0328(9) 0.0202(8) 0.000 0.0016(7) 0.000
O2 0.0353(10) 0.0679(15) 0.0245(9) 0.000 -0.0017(8) 0.000
O3 0.0385(11) 0.0742(15) 0.0180(8) 0.000 0.0000(7) 0.000
O4 0.0369(10) 0.0553(12) 0.0178(8) 0.000 -0.0017(7) 0.000
O5 0.0260(6) 0.0389(7) 0.0422(7) 0.0024(6) -0.0019(6) -0.0070(6)
O6 0.0257(6) 0.0413(8) 0.0434(8) 0.0028(6) 0.0007(5) -0.0004(6)
O7 0.0302(6) 0.0308(6) 0.0274(6) -0.0019(5) 0.0010(5) -0.0075(5)
O8 0.0288(6) 0.0309(7) 0.0387(7) -0.0014(5) -0.0026(5) 0.0017(5)
O9 0.099(2) 0.0400(12) 0.0441(12) 0.000 0.0385(13) 0.000
O12 0.0387(12) 0.129(3) 0.0262(10) 0.000 0.0066(9) 0.000
O11 0.0489(9) 0.0497(10) 0.0635(11) 0.0168(8) 0.0087(8) 0.0126(8)
O10 0.0390(10) 0.0296(9) 0.0269(8) 0.000 0.0085(7) 0.000
N1 0.0294(7) 0.0234(7) 0.0172(6) 0.0013(5) 0.0001(5) -0.0048(6)
C1 0.0381(13) 0.0237(11) 0.0259(12) 0.000 -0.0005(10) 0.000
C2 0.0399(14) 0.0241(11) 0.0218(11) 0.000 -0.0002(10) 0.000
C3 0.0413(14) 0.0272(12) 0.0157(10) 0.000 -0.0007(9) 0.000
C4 0.0354(13) 0.0319(13) 0.0186(11) 0.000 -0.0040(9) 0.000
C5 0.0373(14) 0.0378(14) 0.0234(12) 0.000 -0.0033(10) 0.000
C6 0.0457(15) 0.0474(16) 0.0148(11) 0.000 -0.0029(10) 0.000
C7 0.0397(14) 0.0382(14) 0.0188(11) 0.000 0.0031(10) 0.000
C8 0.0432(15) 0.0562(18) 0.0190(12) 0.000 -0.0058(11) 0.000
C9 0.0266(9) 0.0420(11) 0.0323(9) -0.0024(8) 0.0017(7) -0.0025(8)
C10 0.0270(8) 0.0378(10) 0.0187(7) -0.0021(7) 0.0030(6) 0.0011(7)
C11 0.0282(8) 0.0329(9) 0.0191(7) -0.0029(7) 0.0032(6) -0.0059(7)
C12 0.0294(8) 0.0265(8) 0.0185(7) -0.0012(6) 0.0020(6) -0.0031(7)
C13 0.0324(9) 0.0288(8) 0.0208(8) 0.0006(6) 0.0031(6) 0.0016(7)
C14 0.0316(9) 0.0272(8) 0.0157(7) -0.0005(6) 0.0024(6) -0.0011(7)
C15 0.0278(8) 0.0278(8) 0.0128(6) -0.0013(6) 0.0017(6) -0.0031(7)
C16 0.0353(9) 0.0242(8) 0.0229(8) 0.0004(6) -0.0010(7) -0.0016(7)
C17 0.0318(9) 0.0263(9) 0.0233(8) 0.0054(6) -0.0003(6) -0.0045(7)
C18 0.0282(8) 0.0255(8) 0.0134(7) -0.0022(6) 0.0022(6) -0.0046(6)
C19 0.0286(8) 0.0245(8) 0.0144(7) -0.0020(6) 0.0026(6) -0.0038(6)
C20 0.0298(8) 0.0272(8) 0.0197(7) 0.0011(6) -0.0010(6) -0.0057(7)
C21 0.0285(8) 0.0256(8) 0.0150(7) -0.0020(6) 0.0019(6) -0.0029(6)
C22 0.0305(8) 0.0255(8) 0.0132(7) -0.0026(6) 0.0032(6) -0.0030(7)
C23 0.0334(9) 0.0245(8) 0.0173(7) -0.0018(6) 0.0041(6) -0.0035(7)
C24 0.0356(9) 0.0255(8) 0.0191(7) -0.0009(6) 0.0031(6) 0.0011(7)
C25 0.0288(8) 0.0294(9) 0.0196(7) -0.0040(6) 0.0015(6) 0.0003(7)
C26 0.0284(8) 0.0271(8) 0.0181(7) -0.0022(6) 0.0026(6) -0.0039(7)
C27 0.0340(10) 0.0367(10) 0.0426(10) -0.0132(9) 0.0014(8) -0.0074(8)
C28 0.0372(10) 0.0338(10) 0.0502(12) -0.0019(9) -0.0005(9) 0.0091(8)

loop_
_atom_type_symbol
_atom_type_description
_atom_type_scat_dispersion_real
_atom_type_scat_dispersion_imag
_atom_type_scat_source
C C 0.0181 0.0091 'International Tables Vol C Tables 4.2.6.8 and 6.1.1.4'
H H 0.0000 0.0000 'International Tables Vol C Tables 4.2.6.8 and 6.1.1.4'
N N 0.0311 0.0180 'International Tables Vol C Tables 4.2.6.8 and 6.1.1.4'
O O 0.0492 0.0322 'International Tables Vol C Tables 4.2.6.8 and 6.1.1.4'
Cl Cl 0.3639 0.7018 'International Tables Vol C Tables 4.2.6.8 and 6.1.1.4'

loop_
_geom_angle_atom_site_label_1
_geom_angle_atom_site_label_2
_geom_angle_atom_site_label_3
_geom_angle
_geom_angle_site_symmetry_1
_geom_angle_site_symmetry_3
C1 O2 H2 109.4 . .
C7 O3 H3A 123.3 . .
C4 O4 C8 117.2(2) . .
C11 O5 C9 105.89(15) . .
C10 O6 C9 106.07(15) . .
C26 O7 C27 114.00(14) . .
C25 O8 C28 118.29(15) . .
H12B O12 H12A 103.2 . .
H11B O11 H11A 95.7 . .
C20 N1 C18 122.50(15) . .
C20 N1 C17 117.66(14) . .
C18 N1 C17 119.80(14) . .
O1 C1 O2 123.7(3) . .
O1 C1 C2 123.1(3) . .
O2 C1 C2 113.2(2) . .
C5 C2 C3 120.1(3) . .
C5 C2 C1 121.3(3) . .
C3 C2 C1 118.6(2) . .
C4 C3 C2 120.0(2) . .
C4 C3 H3 120.0 . .
C2 C3 H3 120.0 . .
O4 C4 C3 125.7(2) . .
O4 C4 C7 114.3(2) . .
C3 C4 C7 119.9(2) . .
C2 C5 C6 119.5(3) . .
C2 C5 H5 120.3 . .
C6 C5 H5 120.3 . .
C7 C6 C5 121.1(2) . .
C7 C6 H6 119.5 . .
C5 C6 H6 119.5 . .
O3 C7 C6 119.3(2) . .
O3 C7 C4 121.3(3) . .
C6 C7 C4 119.4(3) . .
O4 C8 H8A 109.5 . .
O4 C8 H8B 109.5 . .
H8A C8 H8B 109.5 . .
O4 C8 H8C 109.5 . .
H8A C8 H8C 109.5 . .
H8B C8 H8C 109.5 . .
O6 C9 O5 107.90(14) . .
O6 C9 H9A 110.1 . .
O5 C9 H9A 110.1 . .
O6 C9 H9B 110.1 . .
O5 C9 H9B 110.1 . .
H9A C9 H9B 108.4 . .
C13 C10 O6 127.73(18) . .
C13 C10 C11 121.96(17) . .
O6 C10 C11 110.31(16) . .
C12 C11 O5 127.69(17) . .
C12 C11 C10 122.57(17) . .
O5 C11 C10 109.73(16) . .
C11 C12 C15 116.77(16) . .
C11 C12 H12 121.6 . .
C15 C12 H12 121.6 . .
C10 C13 C14 117.14(17) . .
C10 C13 H13 121.4 . .
C14 C13 H13 121.4 . .
C13 C14 C15 121.10(16) . .
C13 C14 C16 120.00(16) . .
C15 C14 C16 118.86(15) . .
C14 C15 C12 120.39(16) . .
C14 C15 C18 119.73(15) . .
C12 C15 C18 119.86(15) . .
C17 C16 C14 109.55(14) . .
C17 C16 H16A 109.8 . .
C14 C16 H16A 109.8 . .
C17 C16 H16B 109.8 . .
C14 C16 H16B 109.8 . .
H16A C16 H16B 108.2 . .
N1 C17 C16 110.52(14) . .
N1 C17 H17A 109.5 . .
C16 C17 H17A 109.5 . .
N1 C17 H17B 109.5 . .
C16 C17 H17B 109.5 . .
H17A C17 H17B 108.1 . .
C19 C18 N1 117.43(15) . .
C19 C18 C15 124.27(15) . .
N1 C18 C15 118.29(15) . .
C18 C19 C22 122.02(15) . .
C18 C19 H19 119.0 . .
C22 C19 H19 119.0 . .
N1 C20 C21 121.72(15) . .
N1 C20 H20 119.1 . .
C21 C20 H20 119.1 . .
C20 C21 C26 120.88(15) . .
C20 C21 C22 118.12(16) . .
C26 C21 C22 120.96(16) . .
C19 C22 C23 123.52(16) . .
C19 C22 C21 118.00(15) . .
C23 C22 C21 118.48(16) . .
C24 C23 C22 120.12(16) . .
C24 C23 H23 119.9 . .
C22 C23 H23 119.9 . .
C23 C24 C25 121.30(16) . .
C23 C24 H24 119.4 . .
C25 C24 H24 119.4 . .
O8 C25 C26 115.86(16) . .
O8 C25 C24 124.31(16) . .
C26 C25 C24 119.84(16) . .
O7 C26 C25 120.81(16) . .
O7 C26 C21 119.82(15) . .
C25 C26 C21 119.26(16) . .
O7 C27 H27A 109.5 . .
O7 C27 H27B 109.5 . .
H27A C27 H27B 109.5 . .
O7 C27 H27C 109.5 . .
H27A C27 H27C 109.5 . .
H27B C27 H27C 109.5 . .
O8 C28 H28A 109.5 . .
O8 C28 H28B 109.5 . .
H28A C28 H28B 109.5 . .
O8 C28 H28C 109.5 . .
H28A C28 H28C 109.5 . .
H28B C28 H28C 109.5 . .

loop_
_geom_bond_atom_site_label_1
_geom_bond_atom_site_label_2
_geom_bond_distance
_geom_bond_site_symmetry_2
O1 C1 1.219(3) .
O2 C1 1.322(3) .
O2 H2 0.8366 .
O3 C7 1.349(3) .
O3 H3A 0.8566 .
O4 C4 1.359(3) .
O4 C8 1.438(3) .
O5 C11 1.374(2) .
O5 C9 1.442(2) .
O6 C10 1.369(2) .
O6 C9 1.431(2) .
O7 C26 1.373(2) .
O7 C27 1.440(2) .
O8 C25 1.360(2) .
O8 C28 1.434(2) .
O9 H9 0.8673 .
O12 H12B 0.8992 .
O12 H12A 0.9033 .
O11 H11B 0.8977 .
O11 H11A 0.8896 .
O10 H10 0.9106 .
N1 C20 1.328(2) .
N1 C18 1.391(2) .
N1 C17 1.488(2) .
C1 C2 1.484(4) .
C2 C5 1.391(3) .
C2 C3 1.400(4) .
C3 C4 1.380(4) .
C3 H3 0.9500 .
C4 C7 1.416(3) .
C5 C6 1.394(4) .
C5 H5 0.9500 .
C6 C7 1.373(4) .
C6 H6 0.9500 .
C8 H8A 0.9800 .
C8 H8B 0.9800 .
C8 H8C 0.9800 .
C9 H9A 0.9900 .
C9 H9B 0.9900 .
C10 C13 1.368(3) .
C10 C11 1.384(3) .
C11 C12 1.365(3) .
C12 C15 1.416(2) .
C12 H12 0.9500 .
C13 C14 1.401(2) .
C13 H13 0.9500 .
C14 C15 1.402(2) .
C14 C16 1.507(2) .
C15 C18 1.471(2) .
C16 C17 1.506(3) .
C16 H16A 0.9900 .
C16 H16B 0.9900 .
C17 H17A 0.9900 .
C17 H17B 0.9900 .
C18 C19 1.378(2) .
C19 C22 1.412(2) .
C19 H19 0.9500 .
C20 C21 1.398(2) .
C20 H20 0.9500 .
C21 C26 1.415(2) .
C21 C22 1.418(2) .
C22 C23 1.413(2) .
C23 C24 1.375(3) .
C23 H23 0.9500 .
C24 C25 1.418(3) .
C24 H24 0.9500 .
C25 C26 1.382(3) .
C27 H27A 0.9800 .
C27 H27B 0.9800 .
C27 H27C 0.9800 .
C28 H28A 0.9800 .
C28 H28B 0.9800 .
C28 H28C 0.9800 .

loop_
_geom_hbond_atom_site_label_D
_geom_hbond_atom_site_label_H
_geom_hbond_atom_site_label_A
_geom_hbond_distance_DH
_geom_hbond_distance_HA
_geom_hbond_distance_DA
_geom_hbond_angle_DHA
_geom_hbond_site_symmetry_A
O3 H3A O12 0.86 1.77 2.629(3) 177.0 .
O11 H11A O5 0.89 2.27 3.161(2) 176.7 .
O12 H12B O11 0.90 1.95 2.803(2) 157.5 .
O11 H11B Cl1 0.90 2.32 3.2097(19) 171.5 .
O9 H9 Cl1 0.87 2.33 3.1654(13) 161.3 .
O10 H10 Cl1 0.91 2.21 3.1111(11) 171.9 .
O2 H2 O10 0.84 1.78 2.602(3) 168.8 3_456
O12 H12A O9 0.90 1.83 2.713(3) 164.7 1_554
